data_4345311
loop_
_publ_author_name
'Handford, Rex C.'
'Wakeham, Russell J.'
'Patrick, Brian O.'
'Legzdins, Peter'

_publ_section_title
;
 Cationic and Neutral Cp*M(NO)(\k(2)-Ph2PCH2CH2PPh2) Complexes of
 Molybdenum and Tungsten: Lewis-Acid-Induced Intramolecular C-H
 Activation.
;
_journal_issue 6
_journal_name_full 'Inorganic chemistry'
_journal_page_first 3612
_journal_page_last 3622
_journal_paper_doi 10.1021/acs.inorgchem.7b00027
_journal_volume 56
_journal_year 2017
_chemical_formula_moiety 'C43 H44 Mo N2 O P2, C4 H10 O, 2(F6 Sb), C2 H3 N'
_chemical_formula_sum 'C49 H57 F12 Mo N3 O2 P2 Sb2'
_chemical_formula_weight 1349.35
_space_group_crystal_system monoclinic
_space_group_IT_number 14
_space_group_name_Hall '-P 2ybc'
_space_group_name_H-M_alt 'P 1 21/c 1'
_symmetry_space_group_name_Hall '-P 2ybc'
_symmetry_space_group_name_H-M 'P 1 21/c 1'
_atom_sites_solution_hydrogens geom
_audit_creation_date 2016-02-03
_audit_creation_method
;
Olex2 1.2
(compiled 2015.09.30 svn.r3233 for OlexSys, GUI svn.r5103)
;
_cell_angle_alpha 90
_cell_angle_beta 107.635(3)
_cell_angle_gamma 90
_cell_formula_units_Z 4
_cell_length_a 15.3956(17)
_cell_length_b 29.745(3)
_cell_length_c 12.4075(13)
_cell_measurement_reflns_used 9946
_cell_measurement_temperature 90(2)
_cell_measurement_theta_max 27.86
_cell_measurement_theta_min 2.31
_cell_volume 5414.9(10)
_computing_cell_refinement 'SAINT v8.34A (Bruker, 2013)'
_computing_data_reduction 'SAINT v8.34A (Bruker, 2013)'
_computing_molecular_graphics 'Olex2 (Dolomanov et al., 2009)'
_computing_publication_material 'Olex2 (Dolomanov et al., 2009)'
_computing_structure_refinement 'XL (Sheldrick, 2008)'
_computing_structure_solution 'XT (Sheldrick, 2015)'
_diffrn_ambient_temperature 90(2)
_diffrn_detector 'Bruker APEX2 area detector'
_diffrn_detector_area_resol_mean 7.9
_diffrn_detector_type 'CCD area detector'
_diffrn_measured_fraction_theta_full 1.000
_diffrn_measured_fraction_theta_max 0.998
_diffrn_measurement_device 'Bruker D8 Kappa diffractometer'
_diffrn_measurement_device_type 'Bruker APEX II area detector'
_diffrn_measurement_method '\f and \w scans'
_diffrn_radiation_monochromator 'TRIUMPH curved-crystal'
_diffrn_radiation_probe x-ray
_diffrn_radiation_type MoK\a
_diffrn_radiation_wavelength 0.71073
_diffrn_reflns_av_R_equivalents 0.0434
_diffrn_reflns_av_unetI/netI 0.0532
_diffrn_reflns_Laue_measured_fraction_full 1.000
_diffrn_reflns_Laue_measured_fraction_max 0.998
_diffrn_reflns_limit_h_max 20
_diffrn_reflns_limit_h_min -20
_diffrn_reflns_limit_k_max 39
_diffrn_reflns_limit_k_min -38
_diffrn_reflns_limit_l_max 13
_diffrn_reflns_limit_l_min -16
_diffrn_reflns_number 40026
_diffrn_reflns_point_group_measured_fraction_full 1.000
_diffrn_reflns_point_group_measured_fraction_max 0.998
_diffrn_reflns_theta_full 26.000
_diffrn_reflns_theta_max 27.887
_diffrn_reflns_theta_min 1.369
_diffrn_source 'sealed X-ray tube'
_diffrn_standards_number 0
_exptl_absorpt_coefficient_mu 1.359
_exptl_absorpt_correction_T_max 0.960
_exptl_absorpt_correction_T_min 0.822
_exptl_absorpt_correction_type multi-scan
_exptl_absorpt_process_details
;
SADABS-2014/5 (Bruker,2014/5) was used for absorption correction.
wR2(int) was 0.0519 before and 0.0440 after correction.
The Ratio of minimum to maximum transmission is 0.8564.
The \l/2 correction factor is 0.00150.
;
_exptl_crystal_colour yellow
_exptl_crystal_colour_primary yellow
_exptl_crystal_density_diffrn 1.655
_exptl_crystal_description blade
_exptl_crystal_F_000 2680
_exptl_crystal_size_max 0.15
_exptl_crystal_size_mid 0.10
_exptl_crystal_size_min 0.03
_refine_diff_density_max 1.291
_refine_diff_density_min -0.851
_refine_diff_density_rms 0.110
_refine_ls_extinction_method none
_refine_ls_goodness_of_fit_ref 1.053
_refine_ls_hydrogen_treatment constr
_refine_ls_matrix_type full
_refine_ls_number_parameters 648
_refine_ls_number_reflns 12898
_refine_ls_number_restraints 0
_refine_ls_restrained_S_all 1.053
_refine_ls_R_factor_all 0.0612
_refine_ls_R_factor_gt 0.0393
_refine_ls_shift/su_max 0.003
_refine_ls_shift/su_mean 0.000
_refine_ls_structure_factor_coef Fsqd
_refine_ls_weighting_details 'w=1/[\s^2^(Fo^2^)+(0.0169P)^2^+8.1454P] where P=(Fo^2^+2Fc^2^)/3'
_refine_ls_weighting_scheme calc
_refine_ls_wR_factor_gt 0.0653
_refine_ls_wR_factor_ref 0.0709
_reflns_Friedel_coverage 0.000
_reflns_number_gt 10006
_reflns_number_total 12898
_reflns_threshold_expression 'I > 2\s(I)'
_cod_data_source_file ic7b00027_si_002.cif
_cod_data_source_block pl510
_cod_depositor_comments 'Adding full bibliography for 4345311--4345314.cif.'
_cod_original_cell_volume 5414.8(10)
_cod_database_code 4345311
_shelx_space_group_comment
;
The symmetry employed for this shelxl refinement is uniquely defined
by the following loop, which should always be used as a source of
symmetry information in preference to the above space-group names.
They are only intended as comments.
;
_olex2_refinement_description
;
1. Fixed Uiso
 At 1.2 times of:
  All C(H) groups, All C(H,H) groups
 At 1.5 times of:
  All C(H,H,H) groups
2.a Secondary CH2 refined with riding coordinates:
 C11(H11A,H11B), C12(H12A,H12B), C45(H45A,H45B), C46(H46A,H46B)
2.b Aromatic/amide H refined with riding coordinates:
 C14(H14), C15(H15), C16(H16), C17(H17), C18(H18), C20(H20), C21(H21),
 C22(H22), C23(H23), C24(H24), C26(H26), C27(H27), C28(H28), C29(H29), C30(H30),
  C32(H32), C33(H33), C34(H34), C35(H35), C36(H36), C39(H39), C40(H40),
 C41(H41), C42(H42), C43(H43)
2.c Idealised Me refined as rotating group:
 C6(H6A,H6B,H6C), C7(H7A,H7B,H7C), C8(H8A,H8B,H8C), C9(H9A,H9B,H9C), C10(H10A,
 H10B,H10C), C44(H44A,H44B,H44C), C47(H47B,H47A,H47C), C48(H48A,H48B,H48C)
;
_shelx_shelxl_version_number 2014/7
_olex2_submission_special_instructions 'No special instructions were received'

loop_
_space_group_symop_operation_xyz
'x, y, z'
'-x, y+1/2, -z+1/2'
'-x, -y, -z'
'x, -y-1/2, z-1/2'

loop_
_atom_site_label
_atom_site_type_symbol
_atom_site_fract_x
_atom_site_fract_y
_atom_site_fract_z
_atom_site_U_iso_or_equiv
_atom_site_adp_type
_atom_site_occupancy
_atom_site_site_symmetry_order
_atom_site_calc_flag
_atom_site_refinement_flags_posn
Mo1 Mo 0.75976(2) 0.64132(2) 0.54150(2) 0.01031(6) Uani 1 1 d .
P1 P 0.82087(6) 0.58382(3) 0.69773(7) 0.01178(17) Uani 1 1 d .
P2 P 0.62871(6) 0.58347(3) 0.52448(7) 0.01174(17) Uani 1 1 d .
O1 O 0.75169(19) 0.70395(8) 0.7236(2) 0.0279(6) Uani 1 1 d .
N1 N 0.74804(19) 0.67594(9) 0.6549(2) 0.0159(6) Uani 1 1 d .
N2 N 0.64066(19) 0.67315(9) 0.4317(2) 0.0150(6) Uani 1 1 d .
C1 C 0.9062(2) 0.62688(11) 0.5136(3) 0.0144(7) Uani 1 1 d .
C2 C 0.8409(2) 0.62703(11) 0.4038(3) 0.0151(7) Uani 1 1 d .
C3 C 0.8033(2) 0.67088(11) 0.3840(3) 0.0142(7) Uani 1 1 d .
C4 C 0.8399(2) 0.69745(11) 0.4842(3) 0.0153(7) Uani 1 1 d .
C5 C 0.9044(2) 0.67020(11) 0.5643(3) 0.0148(7) Uani 1 1 d .
C6 C 0.9812(2) 0.59324(11) 0.5557(3) 0.0200(8) Uani 1 1 d .
H6A H 0.9961 0.5904 0.6380 0.030 Uiso 1 1 calc GR
H6B H 1.0352 0.6033 0.5363 0.030 Uiso 1 1 calc GR
H6C H 0.9612 0.5640 0.5203 0.030 Uiso 1 1 calc GR
C7 C 0.8302(2) 0.59173(12) 0.3133(3) 0.0211(8) Uani 1 1 d .
H7A H 0.8602 0.5639 0.3477 0.032 Uiso 1 1 calc GR
H7B H 0.8583 0.6024 0.2569 0.032 Uiso 1 1 calc GR
H7C H 0.7653 0.5860 0.2766 0.032 Uiso 1 1 calc GR
C8 C 0.7449(3) 0.68804(13) 0.2733(3) 0.0246(8) Uani 1 1 d .
H8A H 0.7003 0.6650 0.2365 0.037 Uiso 1 1 calc GR
H8B H 0.7830 0.6953 0.2251 0.037 Uiso 1 1 calc GR
H8C H 0.7129 0.7152 0.2854 0.037 Uiso 1 1 calc GR
C9 C 0.8223(3) 0.74656(11) 0.4962(3) 0.0218(8) Uani 1 1 d .
H9A H 0.7568 0.7525 0.4661 0.033 Uiso 1 1 calc GR
H9B H 0.8548 0.7643 0.4539 0.033 Uiso 1 1 calc GR
H9C H 0.8439 0.7550 0.5762 0.033 Uiso 1 1 calc GR
C10 C 0.9713(2) 0.68617(12) 0.6728(3) 0.0211(8) Uani 1 1 d .
H10A H 0.9402 0.7061 0.7123 0.032 Uiso 1 1 calc GR
H10B H 1.0208 0.7026 0.6560 0.032 Uiso 1 1 calc GR
H10C H 0.9963 0.6602 0.7209 0.032 Uiso 1 1 calc GR
C11 C 0.7250(2) 0.57239(11) 0.7520(3) 0.0155(7) Uani 1 1 d .
H11A H 0.7443 0.5520 0.8181 0.019 Uiso 1 1 calc R
H11B H 0.7026 0.6007 0.7760 0.019 Uiso 1 1 calc R
C12 C 0.6498(2) 0.55038(11) 0.6567(3) 0.0164(7) Uani 1 1 d .
H12A H 0.5930 0.5486 0.6784 0.020 Uiso 1 1 calc R
H12B H 0.6681 0.5194 0.6441 0.020 Uiso 1 1 calc R
C13 C 0.9127(2) 0.60030(11) 0.8212(3) 0.0155(7) Uani 1 1 d .
C14 C 0.8962(2) 0.63403(12) 0.8923(3) 0.0212(8) Uani 1 1 d .
H14 H 0.8374 0.6471 0.8759 0.025 Uiso 1 1 calc R
C15 C 0.9657(3) 0.64811(12) 0.9859(3) 0.0285(9) Uani 1 1 d .
H15 H 0.9545 0.6713 1.0326 0.034 Uiso 1 1 calc R
C16 C 1.0512(3) 0.62870(12) 1.0121(3) 0.0259(9) Uani 1 1 d .
H16 H 1.0985 0.6387 1.0763 0.031 Uiso 1 1 calc R
C17 C 1.0676(2) 0.59462(12) 0.9443(3) 0.0230(8) Uani 1 1 d .
H17 H 1.1259 0.5808 0.9632 0.028 Uiso 1 1 calc R
C18 C 0.9989(2) 0.58062(11) 0.8487(3) 0.0164(7) Uani 1 1 d .
H18 H 1.0108 0.5576 0.8020 0.020 Uiso 1 1 calc R
C19 C 0.8447(2) 0.52728(10) 0.6590(3) 0.0132(7) Uani 1 1 d .
C20 C 0.8685(2) 0.49316(11) 0.7408(3) 0.0172(7) Uani 1 1 d .
H20 H 0.8808 0.5004 0.8186 0.021 Uiso 1 1 calc R
C21 C 0.8741(2) 0.44916(11) 0.7086(3) 0.0205(8) Uani 1 1 d .
H21 H 0.8905 0.4262 0.7643 0.025 Uiso 1 1 calc R
C22 C 0.8557(2) 0.43831(12) 0.5952(3) 0.0224(8) Uani 1 1 d .
H22 H 0.8596 0.4079 0.5737 0.027 Uiso 1 1 calc R
C23 C 0.8317(2) 0.47151(11) 0.5127(3) 0.0177(7) Uani 1 1 d .
H23 H 0.8192 0.4640 0.4350 0.021 Uiso 1 1 calc R
C24 C 0.8261(2) 0.51595(11) 0.5457(3) 0.0150(7) Uani 1 1 d .
H24 H 0.8095 0.5388 0.4898 0.018 Uiso 1 1 calc R
C25 C 0.5198(2) 0.61012(11) 0.5127(3) 0.0129(7) Uani 1 1 d .
C26 C 0.5157(2) 0.64062(11) 0.5969(3) 0.0174(7) Uani 1 1 d .
H26 H 0.5698 0.6485 0.6548 0.021 Uiso 1 1 calc R
C27 C 0.4333(2) 0.65930(12) 0.5964(3) 0.0215(8) Uani 1 1 d .
H27 H 0.4309 0.6795 0.6547 0.026 Uiso 1 1 calc R
C28 C 0.3541(2) 0.64860(12) 0.5109(3) 0.0229(8) Uani 1 1 d .
H28 H 0.2975 0.6614 0.5108 0.028 Uiso 1 1 calc R
C29 C 0.3579(2) 0.61908(12) 0.4257(3) 0.0222(8) Uani 1 1 d .
H29 H 0.3038 0.6120 0.3669 0.027 Uiso 1 1 calc R
C30 C 0.4406(2) 0.59974(11) 0.4260(3) 0.0169(7) Uani 1 1 d .
H30 H 0.4429 0.5796 0.3675 0.020 Uiso 1 1 calc R
C31 C 0.6063(2) 0.54437(11) 0.4066(3) 0.0139(7) Uani 1 1 d .
C32 C 0.6026(2) 0.56095(11) 0.3004(3) 0.0187(7) Uani 1 1 d .
H32 H 0.6104 0.5922 0.2909 0.022 Uiso 1 1 calc R
C33 C 0.5876(2) 0.53222(12) 0.2081(3) 0.0216(8) Uani 1 1 d .
H33 H 0.5845 0.5439 0.1358 0.026 Uiso 1 1 calc R
C34 C 0.5772(2) 0.48651(12) 0.2220(3) 0.0208(8) Uani 1 1 d .
H34 H 0.5671 0.4668 0.1591 0.025 Uiso 1 1 calc R
C35 C 0.5813(2) 0.46952(11) 0.3266(3) 0.0212(8) Uani 1 1 d .
H35 H 0.5745 0.4381 0.3358 0.025 Uiso 1 1 calc R
C36 C 0.5953(2) 0.49817(11) 0.4189(3) 0.0177(7) Uani 1 1 d .
H36 H 0.5975 0.4863 0.4907 0.021 Uiso 1 1 calc R
C37 C 0.5737(2) 0.68848(11) 0.3776(3) 0.0181(7) Uani 1 1 d .
C38 C 0.4861(2) 0.70441(12) 0.3080(3) 0.0202(7) Uani 1 1 d .
C39 C 0.4285(3) 0.72719(12) 0.3575(3) 0.0249(8) Uani 1 1 d .
H39 H 0.4485 0.7348 0.4355 0.030 Uiso 1 1 calc R
C40 C 0.3417(3) 0.73841(13) 0.2906(4) 0.0311(9) Uani 1 1 d .
H40 H 0.3011 0.7532 0.3233 0.037 Uiso 1 1 calc R
C41 C 0.3136(3) 0.72824(15) 0.1762(4) 0.0379(11) Uani 1 1 d .
H41 H 0.2540 0.7364 0.1311 0.046 Uiso 1 1 calc R
C42 C 0.3707(3) 0.70651(17) 0.1274(4) 0.0452(12) Uani 1 1 d .
H42 H 0.3512 0.7001 0.0487 0.054 Uiso 1 1 calc R
C43 C 0.4576(3) 0.69390(16) 0.1940(3) 0.0378(11) Uani 1 1 d .
H43 H 0.4971 0.6782 0.1612 0.045 Uiso 1 1 calc R
O2 O 0.77221(17) 0.49453(9) 0.9722(2) 0.0254(6) Uani 1 1 d .
C44 C 0.6664(3) 0.44069(17) 0.8697(4) 0.0455(12) Uani 1 1 d .
H44A H 0.6818 0.4501 0.8020 0.068 Uiso 1 1 calc GR
H44B H 0.6022 0.4315 0.8483 0.068 Uiso 1 1 calc GR
H44C H 0.7051 0.4153 0.9053 0.068 Uiso 1 1 calc GR
C45 C 0.6815(3) 0.47910(15) 0.9511(4) 0.0359(10) Uani 1 1 d .
H45A H 0.6381 0.5037 0.9187 0.043 Uiso 1 1 calc R
H45B H 0.6716 0.4692 1.0226 0.043 Uiso 1 1 calc R
C46 C 0.7970(3) 0.52853(14) 1.0578(3) 0.0308(9) Uani 1 1 d .
H46A H 0.7857 0.5177 1.1278 0.037 Uiso 1 1 calc R
H46B H 0.7601 0.5559 1.0319 0.037 Uiso 1 1 calc R
C47 C 0.8956(3) 0.53883(13) 1.0801(3) 0.0296(9) Uani 1 1 d .
H47B H 0.9317 0.5117 1.1075 0.044 Uiso 1 1 calc GR
H47A H 0.9138 0.5625 1.1374 0.044 Uiso 1 1 calc GR
H47C H 0.9063 0.5490 1.0101 0.044 Uiso 1 1 calc GR
Sb1 Sb 0.58633(2) 0.65766(2) 0.95056(2) 0.01905(6) Uani 1 1 d .
F1 F 0.58905(17) 0.69185(8) 0.82434(18) 0.0394(6) Uani 1 1 d .
F2 F 0.56905(16) 0.60463(7) 0.86409(19) 0.0338(6) Uani 1 1 d .
F3 F 0.45985(15) 0.66481(8) 0.91162(19) 0.0361(6) Uani 1 1 d .
F4 F 0.58402(17) 0.62449(7) 1.07863(18) 0.0351(6) Uani 1 1 d .
F5 F 0.71258(15) 0.64970(8) 0.9895(2) 0.0403(6) Uani 1 1 d .
F6 F 0.60258(15) 0.71079(7) 1.03578(17) 0.0262(5) Uani 1 1 d .
Sb2 Sb 1.07749(2) 0.79994(2) 0.84761(2) 0.01865(6) Uani 1 1 d .
F7 F 1.16828(14) 0.83426(7) 0.81385(18) 0.0291(5) Uani 1 1 d .
F8 F 1.03289(18) 0.78467(8) 0.69502(19) 0.0426(7) Uani 1 1 d .
F9 F 1.00262(16) 0.85113(8) 0.8203(2) 0.0488(7) Uani 1 1 d .
F10 F 0.98535(16) 0.76671(8) 0.8800(2) 0.0388(6) Uani 1 1 d .
F11 F 1.12381(19) 0.81778(9) 0.9991(2) 0.0506(7) Uani 1 1 d .
F12 F 1.15308(16) 0.74931(8) 0.8763(2) 0.0392(6) Uani 1 1 d .
N3 N 0.1999(3) 0.56762(14) 0.7632(3) 0.0430(10) Uani 1 1 d .
C48 C 0.2343(3) 0.65330(15) 0.7749(4) 0.0443(12) Uani 1 1 d .
H48A H 0.2138 0.6662 0.6987 0.066 Uiso 1 1 calc GR
H48B H 0.2999 0.6582 0.8078 0.066 Uiso 1 1 calc GR
H48C H 0.2018 0.6678 0.8224 0.066 Uiso 1 1 calc GR
C49 C 0.2151(3) 0.60492(16) 0.7687(3) 0.0327(10) Uani 1 1 d .

loop_
_atom_site_aniso_label
_atom_site_aniso_U_11
_atom_site_aniso_U_22
_atom_site_aniso_U_33
_atom_site_aniso_U_23
_atom_site_aniso_U_13
_atom_site_aniso_U_12
Mo1 0.01085(13) 0.00801(12) 0.01189(14) -0.00060(10) 0.00318(10) -0.00019(11)
P1 0.0118(4) 0.0113(4) 0.0118(4) -0.0001(3) 0.0029(3) 0.0023(3)
P2 0.0115(4) 0.0106(4) 0.0128(4) 0.0021(3) 0.0031(3) 0.0006(3)
O1 0.0396(17) 0.0204(13) 0.0238(14) -0.0082(11) 0.0095(12) 0.0045(13)
N1 0.0187(15) 0.0120(13) 0.0167(15) -0.0011(11) 0.0052(12) 0.0017(12)
N2 0.0161(15) 0.0114(13) 0.0186(15) 0.0040(11) 0.0068(12) 0.0013(12)
C1 0.0135(16) 0.0135(16) 0.0192(18) 0.0015(13) 0.0093(14) -0.0034(13)
C2 0.0174(17) 0.0138(16) 0.0172(17) -0.0021(13) 0.0100(14) -0.0033(14)
C3 0.0131(16) 0.0134(16) 0.0180(17) 0.0021(13) 0.0076(14) -0.0030(13)
C4 0.0159(17) 0.0099(15) 0.0216(18) -0.0001(13) 0.0080(14) -0.0041(14)
C5 0.0146(17) 0.0136(16) 0.0167(17) 0.0007(13) 0.0056(14) -0.0048(14)
C6 0.0168(18) 0.0173(17) 0.027(2) 0.0026(15) 0.0087(15) 0.0015(15)
C7 0.024(2) 0.0211(19) 0.0223(19) -0.0071(15) 0.0126(16) -0.0060(16)
C8 0.025(2) 0.028(2) 0.022(2) 0.0084(16) 0.0083(16) -0.0038(17)
C9 0.026(2) 0.0097(16) 0.031(2) 0.0002(15) 0.0119(16) -0.0028(15)
C10 0.0155(18) 0.0203(18) 0.026(2) -0.0041(15) 0.0037(15) -0.0054(15)
C11 0.0148(17) 0.0208(18) 0.0106(16) 0.0030(13) 0.0033(13) 0.0043(14)
C12 0.0155(17) 0.0161(17) 0.0179(18) 0.0057(13) 0.0054(14) 0.0004(14)
C13 0.0197(18) 0.0120(16) 0.0138(17) 0.0013(13) 0.0037(14) 0.0006(14)
C14 0.0197(19) 0.0200(18) 0.0178(18) 0.0002(14) -0.0031(15) 0.0095(15)
C15 0.039(2) 0.0198(19) 0.019(2) -0.0075(15) -0.0022(17) 0.0068(18)
C16 0.025(2) 0.0216(19) 0.022(2) -0.0024(15) -0.0070(16) -0.0002(16)
C17 0.0182(19) 0.0237(19) 0.022(2) 0.0018(15) -0.0017(15) 0.0017(16)
C18 0.0196(18) 0.0134(16) 0.0155(17) -0.0004(13) 0.0044(14) 0.0009(14)
C19 0.0098(16) 0.0115(16) 0.0182(17) -0.0005(13) 0.0040(13) 0.0010(13)
C20 0.0147(17) 0.0193(18) 0.0162(18) 0.0009(14) 0.0027(14) -0.0006(14)
C21 0.0176(18) 0.0152(17) 0.029(2) 0.0074(15) 0.0081(15) 0.0010(15)
C22 0.0220(19) 0.0099(16) 0.038(2) -0.0030(15) 0.0138(17) 0.0017(15)
C23 0.0166(18) 0.0152(17) 0.0237(19) -0.0056(14) 0.0096(15) -0.0016(14)
C24 0.0136(17) 0.0132(16) 0.0179(18) 0.0005(13) 0.0045(14) 0.0012(14)
C25 0.0133(16) 0.0134(16) 0.0117(16) 0.0052(12) 0.0034(13) 0.0019(13)
C26 0.0145(17) 0.0190(17) 0.0179(18) 0.0029(14) 0.0038(14) 0.0019(15)
C27 0.0191(18) 0.0234(19) 0.0238(19) 0.0002(15) 0.0093(15) 0.0043(16)
C28 0.0137(17) 0.0222(19) 0.034(2) 0.0033(16) 0.0093(16) 0.0050(15)
C29 0.0120(17) 0.0244(19) 0.025(2) 0.0037(15) -0.0027(15) 0.0002(15)
C30 0.0161(17) 0.0140(16) 0.0197(18) -0.0004(13) 0.0043(14) -0.0007(14)
C31 0.0087(15) 0.0148(16) 0.0186(18) -0.0012(13) 0.0045(13) -0.0025(13)
C32 0.0210(19) 0.0120(16) 0.0233(19) -0.0051(14) 0.0069(15) -0.0043(15)
C33 0.025(2) 0.0232(19) 0.0194(19) -0.0051(15) 0.0098(16) -0.0044(16)
C34 0.0178(18) 0.0204(18) 0.025(2) -0.0098(15) 0.0077(15) -0.0085(15)
C35 0.0182(18) 0.0113(16) 0.036(2) -0.0024(15) 0.0107(16) -0.0028(14)
C36 0.0169(18) 0.0143(16) 0.0239(19) 0.0027(14) 0.0094(15) -0.0003(14)
C37 0.0239(19) 0.0132(16) 0.0191(18) 0.0019(13) 0.0094(15) -0.0038(15)
C38 0.0163(18) 0.0204(18) 0.0224(19) 0.0066(15) 0.0036(15) 0.0024(15)
C39 0.029(2) 0.0171(18) 0.029(2) 0.0038(15) 0.0098(17) 0.0035(16)
C40 0.022(2) 0.028(2) 0.045(3) 0.0073(19) 0.0131(19) 0.0073(18)
C41 0.020(2) 0.043(3) 0.045(3) 0.013(2) 0.0010(19) 0.004(2)
C42 0.032(2) 0.071(4) 0.028(2) 0.003(2) 0.0021(19) 0.013(2)
C43 0.032(2) 0.057(3) 0.026(2) 0.003(2) 0.0119(19) 0.014(2)
O2 0.0226(14) 0.0329(15) 0.0200(14) -0.0026(11) 0.0054(11) 0.0058(12)
C44 0.028(2) 0.063(3) 0.040(3) -0.016(2) 0.002(2) -0.007(2)
C45 0.022(2) 0.051(3) 0.034(2) 0.002(2) 0.0067(18) 0.003(2)
C46 0.039(2) 0.031(2) 0.026(2) -0.0049(17) 0.0150(19) 0.0052(19)
C47 0.035(2) 0.026(2) 0.025(2) 0.0019(16) 0.0052(18) 0.0029(19)
Sb1 0.01887(12) 0.01982(12) 0.01842(12) -0.00251(10) 0.00561(9) 0.00016(10)
F1 0.0608(17) 0.0403(14) 0.0191(12) -0.0022(10) 0.0147(11) -0.0156(13)
F2 0.0413(14) 0.0252(12) 0.0370(14) -0.0113(10) 0.0150(11) -0.0055(11)
F3 0.0213(12) 0.0392(14) 0.0422(15) -0.0039(11) 0.0013(10) 0.0010(11)
F4 0.0512(16) 0.0273(12) 0.0279(13) 0.0061(10) 0.0138(11) -0.0043(11)
F5 0.0221(12) 0.0375(14) 0.0605(17) -0.0108(12) 0.0115(12) 0.0037(11)
F6 0.0330(13) 0.0220(11) 0.0216(11) -0.0048(9) 0.0052(9) 0.0032(10)
Sb2 0.01485(12) 0.01670(11) 0.02471(13) -0.00656(10) 0.00645(10) -0.00203(10)
F7 0.0224(11) 0.0252(12) 0.0424(14) -0.0055(10) 0.0138(10) -0.0077(10)
F8 0.0675(18) 0.0252(12) 0.0251(13) -0.0001(10) -0.0011(12) -0.0213(13)
F9 0.0250(13) 0.0240(13) 0.101(2) -0.0033(13) 0.0249(14) 0.0066(11)
F10 0.0336(14) 0.0331(13) 0.0588(17) -0.0105(12) 0.0276(12) -0.0152(11)
F11 0.0597(18) 0.0622(18) 0.0319(14) -0.0228(13) 0.0170(13) -0.0246(15)
F12 0.0338(14) 0.0339(13) 0.0547(16) 0.0149(12) 0.0208(12) 0.0149(11)
N3 0.048(2) 0.047(2) 0.036(2) -0.0089(18) 0.0145(19) -0.004(2)
C48 0.029(2) 0.049(3) 0.046(3) -0.004(2) -0.002(2) -0.001(2)
C49 0.024(2) 0.046(3) 0.027(2) -0.0045(19) 0.0057(17) 0.000(2)

loop_
_atom_type_symbol
_atom_type_description
_atom_type_scat_dispersion_real
_atom_type_scat_dispersion_imag
_atom_type_scat_source
C C 0.0033 0.0016 'International Tables Vol C Tables 4.2.6.8 and 6.1.1.4'
H H 0.0000 0.0000 'International Tables Vol C Tables 4.2.6.8 and 6.1.1.4'
F F 0.0171 0.0103 'International Tables Vol C Tables 4.2.6.8 and 6.1.1.4'
Mo Mo -1.6832 0.6857 'International Tables Vol C Tables 4.2.6.8 and 6.1.1.4'
N N 0.0061 0.0033 'International Tables Vol C Tables 4.2.6.8 and 6.1.1.4'
O O 0.0106 0.0060 'International Tables Vol C Tables 4.2.6.8 and 6.1.1.4'
P P 0.1023 0.0942 'International Tables Vol C Tables 4.2.6.8 and 6.1.1.4'
Sb Sb -0.5866 1.5461 'International Tables Vol C Tables 4.2.6.8 and 6.1.1.4'

loop_
_geom_angle_atom_site_label_1
_geom_angle_atom_site_label_2
_geom_angle_atom_site_label_3
_geom_angle
P1 Mo1 P2 73.54(3)
N1 Mo1 P1 83.70(9)
N1 Mo1 P2 100.52(9)
N1 Mo1 N2 88.58(12)
N1 Mo1 C1 122.18(12)
N1 Mo1 C2 147.40(12)
N1 Mo1 C3 122.91(12)
N1 Mo1 C4 90.94(12)
N1 Mo1 C5 90.73(12)
N2 Mo1 P1 145.99(7)
N2 Mo1 P2 75.44(7)
N2 Mo1 C1 129.90(10)
N2 Mo1 C2 98.78(11)
N2 Mo1 C3 73.67(10)
N2 Mo1 C4 85.37(11)
N2 Mo1 C5 121.16(11)
C1 Mo1 P1 81.02(8)
C1 Mo1 P2 127.00(8)
C1 Mo1 C2 34.15(11)
C2 Mo1 P1 105.48(8)
C2 Mo1 P2 112.07(8)
C3 Mo1 P1 137.09(8)
C3 Mo1 P2 124.86(8)
C3 Mo1 C1 56.65(11)
C3 Mo1 C2 33.95(11)
C4 Mo1 P1 127.69(9)
C4 Mo1 P2 157.25(9)
C4 Mo1 C1 58.49(11)
C4 Mo1 C2 58.42(11)
C4 Mo1 C3 35.29(11)
C4 Mo1 C5 35.81(11)
C5 Mo1 P1 92.09(8)
C5 Mo1 P2 160.46(8)
C5 Mo1 C1 35.21(11)
C5 Mo1 C2 58.27(11)
C5 Mo1 C3 58.19(11)
C11 P1 Mo1 104.61(11)
C13 P1 Mo1 118.50(11)
C13 P1 C11 104.41(15)
C13 P1 C19 107.82(15)
C19 P1 Mo1 118.63(11)
C19 P1 C11 100.08(15)
C12 P2 Mo1 110.75(11)
C25 P2 Mo1 112.95(11)
C25 P2 C12 102.24(14)
C31 P2 Mo1 116.13(10)
C31 P2 C12 108.16(15)
C31 P2 C25 105.56(15)
O1 N1 Mo1 167.4(3)
C37 N2 Mo1 175.0(3)
C2 C1 Mo1 73.70(18)
C2 C1 C5 108.2(3)
C2 C1 C6 125.5(3)
C5 C1 Mo1 68.66(18)
C5 C1 C6 124.2(3)
C6 C1 Mo1 136.2(2)
C1 C2 Mo1 72.16(17)
C1 C2 C7 126.5(3)
C3 C2 Mo1 72.07(18)
C3 C2 C1 107.5(3)
C3 C2 C7 124.4(3)
C7 C2 Mo1 132.7(2)
C2 C3 Mo1 73.99(18)
C2 C3 C4 108.9(3)
C2 C3 C8 125.3(3)
C4 C3 Mo1 68.43(17)
C4 C3 C8 125.4(3)
C8 C3 Mo1 129.3(2)
C3 C4 Mo1 76.28(18)
C3 C4 C9 125.8(3)
C5 C4 Mo1 72.47(18)
C5 C4 C3 107.3(3)
C5 C4 C9 126.4(3)
C9 C4 Mo1 122.9(2)
C1 C5 Mo1 76.12(18)
C1 C5 C10 125.2(3)
C4 C5 Mo1 71.72(18)
C4 C5 C1 107.9(3)
C4 C5 C10 126.0(3)
C10 C5 Mo1 126.7(2)
C1 C6 H6A 109.5
C1 C6 H6B 109.5
C1 C6 H6C 109.5
H6A C6 H6B 109.5
H6A C6 H6C 109.5
H6B C6 H6C 109.5
C2 C7 H7A 109.5
C2 C7 H7B 109.5
C2 C7 H7C 109.5
H7A C7 H7B 109.5
H7A C7 H7C 109.5
H7B C7 H7C 109.5
C3 C8 H8A 109.5
C3 C8 H8B 109.5
C3 C8 H8C 109.5
H8A C8 H8B 109.5
H8A C8 H8C 109.5
H8B C8 H8C 109.5
C4 C9 H9A 109.5
C4 C9 H9B 109.5
C4 C9 H9C 109.5
H9A C9 H9B 109.5
H9A C9 H9C 109.5
H9B C9 H9C 109.5
C5 C10 H10A 109.5
C5 C10 H10B 109.5
C5 C10 H10C 109.5
H10A C10 H10B 109.5
H10A C10 H10C 109.5
H10B C10 H10C 109.5
P1 C11 H11A 110.2
P1 C11 H11B 110.2
H11A C11 H11B 108.5
C12 C11 P1 107.5(2)
C12 C11 H11A 110.2
C12 C11 H11B 110.2
P2 C12 H12A 109.6
P2 C12 H12B 109.6
C11 C12 P2 110.2(2)
C11 C12 H12A 109.6
C11 C12 H12B 109.6
H12A C12 H12B 108.1
C14 C13 P1 118.7(3)
C18 C13 P1 122.3(2)
C18 C13 C14 119.0(3)
C13 C14 H14 120.0
C15 C14 C13 120.1(3)
C15 C14 H14 120.0
C14 C15 H15 119.7
C16 C15 C14 120.6(3)
C16 C15 H15 119.7
C15 C16 H16 120.1
C15 C16 C17 119.8(3)
C17 C16 H16 120.1
C16 C17 H17 119.9
C16 C17 C18 120.2(3)
C18 C17 H17 119.9
C13 C18 H18 119.9
C17 C18 C13 120.2(3)
C17 C18 H18 119.9
C20 C19 P1 120.5(2)
C24 C19 P1 119.7(2)
C24 C19 C20 119.0(3)
C19 C20 H20 119.9
C21 C20 C19 120.2(3)
C21 C20 H20 119.9
C20 C21 H21 119.9
C20 C21 C22 120.2(3)
C22 C21 H21 119.9
C21 C22 H22 119.7
C21 C22 C23 120.6(3)
C23 C22 H22 119.7
C22 C23 H23 120.5
C22 C23 C24 119.0(3)
C24 C23 H23 120.5
C19 C24 C23 121.0(3)
C19 C24 H24 119.5
C23 C24 H24 119.5
C26 C25 P2 118.2(2)
C30 C25 P2 122.3(2)
C30 C25 C26 119.5(3)
C25 C26 H26 119.8
C27 C26 C25 120.4(3)
C27 C26 H26 119.8
C26 C27 H27 119.9
C26 C27 C28 120.2(3)
C28 C27 H27 119.9
C27 C28 H28 120.1
C29 C28 C27 119.8(3)
C29 C28 H28 120.1
C28 C29 H29 119.8
C28 C29 C30 120.4(3)
C30 C29 H29 119.8
C25 C30 C29 119.6(3)
C25 C30 H30 120.2
C29 C30 H30 120.2
C32 C31 P2 118.6(2)
C32 C31 C36 118.7(3)
C36 C31 P2 122.7(3)
C31 C32 H32 119.6
C33 C32 C31 120.7(3)
C33 C32 H32 119.7
C32 C33 H33 120.1
C34 C33 C32 119.8(3)
C34 C33 H33 120.1
C33 C34 H34 119.9
C35 C34 C33 120.2(3)
C35 C34 H34 119.9
C34 C35 H35 119.9
C34 C35 C36 120.2(3)
C36 C35 H35 119.9
C31 C36 H36 119.8
C35 C36 C31 120.4(3)
C35 C36 H36 119.8
N2 C37 C38 175.6(4)
C39 C38 C37 119.9(3)
C43 C38 C37 119.1(3)
C43 C38 C39 120.8(3)
C38 C39 H39 120.7
C40 C39 C38 118.6(4)
C40 C39 H39 120.7
C39 C40 H40 119.7
C39 C40 C41 120.5(4)
C41 C40 H40 119.7
C40 C41 H41 119.6
C42 C41 C40 120.8(4)
C42 C41 H41 119.6
C41 C42 H42 120.2
C41 C42 C43 119.6(4)
C43 C42 H42 120.2
C38 C43 C42 119.6(4)
C38 C43 H43 120.2
C42 C43 H43 120.2
C45 O2 C46 113.1(3)
H44A C44 H44B 109.5
H44A C44 H44C 109.5
H44B C44 H44C 109.5
C45 C44 H44A 109.5
C45 C44 H44B 109.5
C45 C44 H44C 109.5
O2 C45 C44 108.4(3)
O2 C45 H45A 110.0
O2 C45 H45B 110.0
C44 C45 H45A 110.0
C44 C45 H45B 110.0
H45A C45 H45B 108.4
O2 C46 H46A 110.1
O2 C46 H46B 110.1
O2 C46 C47 108.1(3)
H46A C46 H46B 108.4
C47 C46 H46A 110.1
C47 C46 H46B 110.1
C46 C47 H47B 109.5
C46 C47 H47A 109.5
C46 C47 H47C 109.5
H47B C47 H47A 109.5
H47B C47 H47C 109.5
H47A C47 H47C 109.5
F1 Sb1 F2 90.77(10)
F1 Sb1 F4 178.86(10)
F3 Sb1 F1 90.43(11)
F3 Sb1 F2 89.52(10)
F3 Sb1 F4 89.61(11)
F3 Sb1 F6 90.03(10)
F4 Sb1 F2 90.36(10)
F5 Sb1 F1 90.01(11)
F5 Sb1 F2 89.86(10)
F5 Sb1 F3 179.24(11)
F5 Sb1 F4 89.96(11)
F5 Sb1 F6 90.59(10)
F6 Sb1 F1 88.92(9)
F6 Sb1 F2 179.45(10)
F6 Sb1 F4 89.94(9)
F7 Sb2 F9 88.66(10)
F8 Sb2 F7 88.62(10)
F8 Sb2 F9 89.84(12)
F8 Sb2 F10 91.13(11)
F8 Sb2 F11 177.47(11)
F8 Sb2 F12 90.78(11)
F10 Sb2 F7 178.82(10)
F10 Sb2 F9 90.18(11)
F10 Sb2 F11 90.96(11)
F10 Sb2 F12 90.13(10)
F11 Sb2 F7 89.26(10)
F11 Sb2 F9 88.72(13)
F12 Sb2 F7 91.03(10)
F12 Sb2 F9 179.30(12)
F12 Sb2 F11 90.65(12)
H48A C48 H48B 109.5
H48A C48 H48C 109.5
H48B C48 H48C 109.5
C49 C48 H48A 109.5
C49 C48 H48B 109.5
C49 C48 H48C 109.5
N3 C49 C48 179.5(6)

loop_
_geom_bond_atom_site_label_1
_geom_bond_atom_site_label_2
_geom_bond_distance
Mo1 P1 2.5421(9)
Mo1 P2 2.6111(9)
Mo1 N1 1.796(3)
Mo1 N2 2.145(3)
Mo1 C1 2.420(3)
Mo1 C2 2.440(3)
Mo1 C3 2.416(3)
Mo1 C4 2.312(3)
Mo1 C5 2.322(3)
P1 C11 1.831(3)
P1 C13 1.809(3)
P1 C19 1.817(3)
P2 C12 1.856(3)
P2 C25 1.820(3)
P2 C31 1.818(3)
O1 N1 1.182(3)
N2 C37 1.141(4)
C1 C2 1.427(5)
C1 C5 1.438(4)
C1 C6 1.497(5)
C2 C3 1.418(4)
C2 C7 1.509(4)
C3 C4 1.437(4)
C3 C8 1.486(5)
C4 C5 1.425(5)
C4 C9 1.501(4)
C5 C10 1.503(5)
C6 H6A 0.9800
C6 H6B 0.9800
C6 H6C 0.9800
C7 H7A 0.9800
C7 H7B 0.9800
C7 H7C 0.9800
C8 H8A 0.9800
C8 H8B 0.9800
C8 H8C 0.9800
C9 H9A 0.9800
C9 H9B 0.9800
C9 H9C 0.9800
C10 H10A 0.9800
C10 H10B 0.9800
C10 H10C 0.9800
C11 H11A 0.9900
C11 H11B 0.9900
C11 C12 1.529(4)
C12 H12A 0.9900
C12 H12B 0.9900
C13 C14 1.408(5)
C13 C18 1.395(5)
C14 H14 0.9500
C14 C15 1.384(5)
C15 H15 0.9500
C15 C16 1.383(5)
C16 H16 0.9500
C16 C17 1.388(5)
C17 H17 0.9500
C17 C18 1.392(5)
C18 H18 0.9500
C19 C20 1.403(4)
C19 C24 1.390(4)
C20 H20 0.9500
C20 C21 1.378(5)
C21 H21 0.9500
C21 C22 1.387(5)
C22 H22 0.9500
C22 C23 1.390(5)
C23 H23 0.9500
C23 C24 1.394(4)
C24 H24 0.9500
C25 C26 1.400(4)
C25 C30 1.394(4)
C26 H26 0.9500
C26 C27 1.382(5)
C27 H27 0.9500
C27 C28 1.389(5)
C28 H28 0.9500
C28 C29 1.389(5)
C29 H29 0.9500
C29 C30 1.397(5)
C30 H30 0.9500
C31 C32 1.392(5)
C31 C36 1.398(4)
C32 H32 0.9500
C32 C33 1.391(5)
C33 H33 0.9500
C33 C34 1.386(5)
C34 H34 0.9500
C34 C35 1.376(5)
C35 H35 0.9500
C35 C36 1.390(5)
C36 H36 0.9500
C37 C38 1.444(5)
C38 C39 1.397(5)
C38 C43 1.384(5)
C39 H39 0.9500
C39 C40 1.383(5)
C40 H40 0.9500
C40 C41 1.386(6)
C41 H41 0.9500
C41 C42 1.372(6)
C42 H42 0.9500
C42 C43 1.395(6)
C43 H43 0.9500
O2 C45 1.417(5)
O2 C46 1.432(4)
C44 H44A 0.9800
C44 H44B 0.9800
C44 H44C 0.9800
C44 C45 1.496(6)
C45 H45A 0.9900
C45 H45B 0.9900
C46 H46A 0.9900
C46 H46B 0.9900
C46 C47 1.490(5)
C47 H47B 0.9800
C47 H47A 0.9800
C47 H47C 0.9800
Sb1 F1 1.878(2)
Sb1 F2 1.881(2)
Sb1 F3 1.871(2)
Sb1 F4 1.880(2)
Sb1 F5 1.870(2)
Sb1 F6 1.875(2)
Sb2 F7 1.878(2)
Sb2 F8 1.864(2)
Sb2 F9 1.878(2)
Sb2 F10 1.870(2)
Sb2 F11 1.874(2)
Sb2 F12 1.870(2)
N3 C49 1.132(5)
C48 H48A 0.9800
C48 H48B 0.9800
C48 H48C 0.9800
C48 C49 1.466(6)

loop_
_geom_torsion_atom_site_label_1
_geom_torsion_atom_site_label_2
_geom_torsion_atom_site_label_3
_geom_torsion_atom_site_label_4
_geom_torsion
Mo1 P1 C11 C12 64.6(2)
Mo1 P1 C13 C14 64.9(3)
Mo1 P1 C13 C18 -115.4(3)
Mo1 P1 C19 C20 -172.7(2)
Mo1 P1 C19 C24 -2.4(3)
Mo1 P2 C12 C11 13.7(3)
Mo1 P2 C25 C26 -55.3(3)
Mo1 P2 C25 C30 127.5(3)
Mo1 P2 C31 C32 -44.9(3)
Mo1 P2 C31 C36 133.1(2)
Mo1 C1 C2 C3 63.9(2)
Mo1 C1 C2 C7 -130.4(3)
Mo1 C1 C5 C4 -65.2(2)
Mo1 C1 C5 C10 125.3(3)
Mo1 C2 C3 C4 59.8(2)
Mo1 C2 C3 C8 -127.2(3)
Mo1 C3 C4 C5 66.4(2)
Mo1 C3 C4 C9 -120.9(3)
Mo1 C4 C5 C1 68.2(2)
Mo1 C4 C5 C10 -122.5(3)
P1 Mo1 N1 O1 118.9(12)
P1 C11 C12 P2 -49.3(3)
P1 C13 C14 C15 -178.5(3)
P1 C13 C18 C17 179.6(3)
P1 C19 C20 C21 170.9(3)
P1 C19 C24 C23 -171.0(3)
P2 Mo1 N1 O1 -169.2(12)
P2 C25 C26 C27 -175.3(3)
P2 C25 C30 C29 175.7(3)
P2 C31 C32 C33 178.6(3)
P2 C31 C36 C35 -177.9(3)
N2 Mo1 N1 O1 -94.3(12)
C1 Mo1 N1 O1 43.7(12)
C1 C2 C3 Mo1 -63.9(2)
C1 C2 C3 C4 -4.1(4)
C1 C2 C3 C8 168.9(3)
C2 Mo1 N1 O1 9.9(13)
C2 C1 C5 Mo1 63.5(2)
C2 C1 C5 C4 -1.7(4)
C2 C1 C5 C10 -171.2(3)
C2 C3 C4 Mo1 -63.3(2)
C2 C3 C4 C5 3.0(4)
C2 C3 C4 C9 175.8(3)
C3 Mo1 N1 O1 -24.8(13)
C3 C4 C5 Mo1 -68.9(2)
C3 C4 C5 C1 -0.8(4)
C3 C4 C5 C10 168.5(3)
C4 Mo1 N1 O1 -8.9(12)
C5 Mo1 N1 O1 26.9(12)
C5 C1 C2 Mo1 -60.3(2)
C5 C1 C2 C3 3.6(4)
C5 C1 C2 C7 169.3(3)
C6 C1 C2 Mo1 135.7(3)
C6 C1 C2 C3 -160.5(3)
C6 C1 C2 C7 5.3(5)
C6 C1 C5 Mo1 -132.2(3)
C6 C1 C5 C4 162.6(3)
C6 C1 C5 C10 -6.9(5)
C7 C2 C3 Mo1 130.0(3)
C7 C2 C3 C4 -170.2(3)
C7 C2 C3 C8 2.7(5)
C8 C3 C4 Mo1 123.7(3)
C8 C3 C4 C5 -169.9(3)
C8 C3 C4 C9 2.9(5)
C9 C4 C5 Mo1 118.3(3)
C9 C4 C5 C1 -173.5(3)
C9 C4 C5 C10 -4.2(5)
C11 P1 C13 C14 -50.9(3)
C11 P1 C13 C18 128.8(3)
C11 P1 C19 C20 -59.8(3)
C11 P1 C19 C24 110.5(3)
C12 P2 C25 C26 63.8(3)
C12 P2 C25 C30 -113.5(3)
C12 P2 C31 C32 -170.1(3)
C12 P2 C31 C36 8.0(3)
C13 P1 C11 C12 -170.2(2)
C13 P1 C19 C20 49.0(3)
C13 P1 C19 C24 -140.7(3)
C13 C14 C15 C16 -1.3(6)
C14 C13 C18 C17 -0.7(5)
C14 C15 C16 C17 -0.3(6)
C15 C16 C17 C18 1.4(6)
C16 C17 C18 C13 -0.9(5)
C18 C13 C14 C15 1.8(5)
C19 P1 C11 C12 -58.7(2)
C19 P1 C13 C14 -156.7(3)
C19 P1 C13 C18 23.0(3)
C19 C20 C21 C22 -0.3(5)
C20 C19 C24 C23 -0.5(5)
C20 C21 C22 C23 0.1(5)
C21 C22 C23 C24 -0.1(5)
C22 C23 C24 C19 0.3(5)
C24 C19 C20 C21 0.6(5)
C25 P2 C12 C11 -106.9(2)
C25 P2 C31 C32 81.1(3)
C25 P2 C31 C36 -100.9(3)
C25 C26 C27 C28 -1.3(5)
C26 C25 C30 C29 -1.5(5)
C26 C27 C28 C29 -0.1(5)
C27 C28 C29 C30 0.6(5)
C28 C29 C30 C25 0.2(5)
C30 C25 C26 C27 2.0(5)
C31 P2 C12 C11 142.0(2)
C31 P2 C25 C26 176.8(2)
C31 P2 C25 C30 -0.4(3)
C31 C32 C33 C34 -0.7(5)
C32 C31 C36 C35 0.2(5)
C32 C33 C34 C35 0.2(5)
C33 C34 C35 C36 0.4(5)
C34 C35 C36 C31 -0.6(5)
C36 C31 C32 C33 0.5(5)
C37 C38 C39 C40 -174.1(3)
C37 C38 C43 C42 175.7(4)
C38 C39 C40 C41 -1.6(6)
C39 C38 C43 C42 0.5(6)
C39 C40 C41 C42 0.6(6)
C40 C41 C42 C43 1.0(7)
C41 C42 C43 C38 -1.5(7)
C43 C38 C39 C40 1.1(6)
C45 O2 C46 C47 174.7(3)
C46 O2 C45 C44 -174.3(3)
